data_7247302
loop_
_publ_author_name
'Lim, Ae Ran'
'Yoon, Ma Byong'

_publ_section_title
;
 Crystal growth, phase transition, and nuclear magnetic resonance of
 organic--inorganic hybrid perovskite NH2(CH3)2CdCl3
;
_journal_issue 37
_journal_name_full 'RSC Advances'
_journal_page_first 26015
_journal_page_last 26022
_journal_paper_doi 10.1039/D3RA04381A
_journal_volume 13
_journal_year 2023
_chemical_formula_moiety 'Cd Cl3, C2 H8 N '
_chemical_formula_sum 'C2 H8 Cd Cl3 N'
_chemical_formula_weight 264.84
_space_group_crystal_system monoclinic
_space_group_IT_number 14
_space_group_name_Hall '-P 2ybc'
_space_group_name_H-M_alt 'P 1 21/c 1'
_atom_sites_solution_hydrogens geom
_audit_creation_method SHELXL-2018/3
_audit_update_record
;
2023-04-24 deposited with the CCDC.	2023-08-22 downloaded from the CCDC.
;
_cell_angle_alpha 90
_cell_angle_beta 98.525(4)
_cell_angle_gamma 90
_cell_formula_units_Z 4
_cell_length_a 8.6891(13)
_cell_length_b 13.212(2)
_cell_length_c 6.6851(10)
_cell_measurement_reflns_used 9984
_cell_measurement_temperature 200(2)
_cell_measurement_theta_max 28.33
_cell_measurement_theta_min 2.37
_cell_volume 759.0(2)
_computing_cell_refinement 'Bruker SAINT'
_computing_data_collection 'Bruker APEX2'
_computing_data_reduction 'Bruker SAINT'
_computing_molecular_graphics 'Bruker SHELXTL'
_computing_publication_material 'Bruker SHELXTL'
_computing_structure_refinement 'SHELXL-2018/3 (Sheldrick, 2018)'
_computing_structure_solution 'SHELXT 2014/5 (Sheldrick, 2014)'
_diffrn_ambient_temperature 200(2)
_diffrn_measured_fraction_theta_full 0.991
_diffrn_measured_fraction_theta_max 0.989
_diffrn_measurement_device_type 'Bruker APEX-II CCD'
_diffrn_measurement_method '\f and \w scans'
_diffrn_radiation_type MoK\a
_diffrn_radiation_wavelength 0.71073
_diffrn_reflns_av_R_equivalents 0.0582
_diffrn_reflns_av_unetI/netI 0.0316
_diffrn_reflns_Laue_measured_fraction_full 0.991
_diffrn_reflns_Laue_measured_fraction_max 0.989
_diffrn_reflns_limit_h_max 11
_diffrn_reflns_limit_h_min -11
_diffrn_reflns_limit_k_max 17
_diffrn_reflns_limit_k_min -17
_diffrn_reflns_limit_l_max 7
_diffrn_reflns_limit_l_min -8
_diffrn_reflns_number 14048
_diffrn_reflns_point_group_measured_fraction_full 0.991
_diffrn_reflns_point_group_measured_fraction_max 0.989
_diffrn_reflns_theta_full 25.242
_diffrn_reflns_theta_max 28.326
_diffrn_reflns_theta_min 3.446
_exptl_absorpt_coefficient_mu 3.827
_exptl_absorpt_correction_T_max 0.7457
_exptl_absorpt_correction_T_min 0.3757
_exptl_absorpt_correction_type multi-scan
_exptl_absorpt_process_details SADABS
_exptl_crystal_colour colourless
_exptl_crystal_density_diffrn 2.318
_exptl_crystal_description BLOCK
_exptl_crystal_F_000 504
_exptl_crystal_size_max 0.400
_exptl_crystal_size_mid 0.360
_exptl_crystal_size_min 0.210
_refine_diff_density_max 0.878
_refine_diff_density_min -0.984
_refine_diff_density_rms 0.220
_refine_ls_extinction_coef 0.0655(19)
_refine_ls_extinction_expression Fc^*^=kFc[1+0.001xFc^2^\l^3^/sin(2\q)]^-1/4^
_refine_ls_extinction_method 'SHELXL-2018/3 (Sheldrick 2018)'
_refine_ls_goodness_of_fit_ref 1.078
_refine_ls_hydrogen_treatment constr
_refine_ls_matrix_type full
_refine_ls_number_parameters 67
_refine_ls_number_reflns 1871
_refine_ls_number_restraints 0
_refine_ls_restrained_S_all 1.078
_refine_ls_R_factor_all 0.0244
_refine_ls_R_factor_gt 0.0234
_refine_ls_shift/su_max 0.001
_refine_ls_shift/su_mean 0.000
_refine_ls_structure_factor_coef Fsqd
_refine_ls_weighting_details 'w=1/[\s^2^(Fo^2^)+(0.0322P)^2^+0.5112P] where P=(Fo^2^+2Fc^2^)/3'
_refine_ls_weighting_scheme calc
_refine_ls_wR_factor_gt 0.0615
_refine_ls_wR_factor_ref 0.0621
_reflns_Friedel_coverage 0.000
_reflns_number_gt 1802
_reflns_number_total 1871
_reflns_threshold_expression 'I > 2\s(I)'
_cod_data_source_file d3ra04381a1.cif
_cod_data_source_block NH2(CH3)2CdCl3_200K_a
_cod_original_sg_symbol_H-M 'P 21/c'
_cod_database_code 7247302
_shelx_shelxl_version_number 2018/3
_shelx_space_group_comment
; 
The symmetry employed for this shelxl refinement is uniquely defined 
by the following loop, which should always be used as a source of 
symmetry information in preference to the above space-group names. 
They are only intended as comments. 
;
_shelx_estimated_absorpt_t_min 0.310
_shelx_estimated_absorpt_t_max 0.500

loop_
_space_group_symop_operation_xyz
'x, y, z'
'-x, y+1/2, -z+1/2'
'-x, -y, -z'
'x, -y-1/2, z-1/2'

loop_
_atom_site_label
_atom_site_type_symbol
_atom_site_fract_x
_atom_site_fract_y
_atom_site_fract_z
_atom_site_U_iso_or_equiv
_atom_site_adp_type
_atom_site_occupancy
_atom_site_site_symmetry_order
_atom_site_calc_flag
_atom_site_refinement_flags_posn
_atom_site_refinement_flags_adp
_atom_site_refinement_flags_occupancy
_atom_site_disorder_assembly
_atom_site_disorder_group
Cd1 Cd 0.29581(2) 0.74261(2) 0.97948(2) 0.02067(10) Uani 1 1 d . . . . .
Cl1 Cl 0.09807(6) 0.66390(4) 1.19274(8) 0.02291(14) Uani 1 1 d . . . . .
Cl2 Cl 0.30179(7) 0.59916(4) 0.71730(8) 0.02519(15) Uani 1 1 d . . . . .
Cl3 Cl 0.50287(6) 0.83199(5) 0.78179(9) 0.02616(15) Uani 1 1 d . . . . .
N1 N 0.2755(2) 0.44029(16) 0.3203(3) 0.0278(4) Uani 1 1 d . . . . .
H1AN H 0.267877 0.508423 0.336115 0.033 Uiso 1 1 calc R U . . .
H1BN H 0.364778 0.419493 0.398191 0.033 Uiso 1 1 calc R U . . .
C1 C 0.2870(4) 0.4186(2) 0.1070(4) 0.0373(6) Uani 1 1 d . . . . .
H1A H 0.378242 0.453200 0.069080 0.056 Uiso 1 1 calc R U . . .
H1B H 0.192937 0.442817 0.021143 0.056 Uiso 1 1 calc R U . . .
H1C H 0.297519 0.345501 0.088664 0.056 Uiso 1 1 calc R U . . .
C2 C 0.1418(4) 0.3911(3) 0.3942(5) 0.0472(8) Uani 1 1 d . . . . .
H2A H 0.140633 0.409838 0.535830 0.071 Uiso 1 1 calc R U . . .
H2B H 0.151355 0.317464 0.383665 0.071 Uiso 1 1 calc R U . . .
H2C H 0.044903 0.413446 0.312168 0.071 Uiso 1 1 calc R U . . .

loop_
_atom_site_aniso_label
_atom_site_aniso_U_11
_atom_site_aniso_U_22
_atom_site_aniso_U_33
_atom_site_aniso_U_23
_atom_site_aniso_U_13
_atom_site_aniso_U_12
Cd1 0.02879(14) 0.01992(13) 0.01335(13) -0.00033(5) 0.00327(8) -0.00202(6)
Cl1 0.0229(3) 0.0241(3) 0.0213(3) 0.0008(2) 0.0020(2) -0.00315(19)
Cl2 0.0388(3) 0.0178(3) 0.0184(3) -0.00004(18) 0.0022(2) -0.0001(2)
Cl3 0.0259(3) 0.0318(3) 0.0204(3) 0.0010(2) 0.0024(2) -0.0096(2)
N1 0.0282(10) 0.0237(10) 0.0304(11) -0.0003(8) 0.0006(9) -0.0051(8)
C1 0.0423(15) 0.0394(15) 0.0305(14) -0.0054(12) 0.0069(12) 0.0038(12)
C2 0.0391(15) 0.057(2) 0.0476(19) 0.0073(15) 0.0121(13) -0.0146(14)

loop_
_atom_type_symbol
_atom_type_description
_atom_type_scat_dispersion_real
_atom_type_scat_dispersion_imag
_atom_type_scat_source
C C 0.0033 0.0016 'International Tables Vol C Tables 4.2.6.8 and 6.1.1.4'
H H 0.0000 0.0000 'International Tables Vol C Tables 4.2.6.8 and 6.1.1.4'
Cd Cd -0.8075 1.2024 'International Tables Vol C Tables 4.2.6.8 and 6.1.1.4'
Cl Cl 0.1484 0.1585 'International Tables Vol C Tables 4.2.6.8 and 6.1.1.4'
N N 0.0061 0.0033 'International Tables Vol C Tables 4.2.6.8 and 6.1.1.4'

loop_
_geom_angle_atom_site_label_1
_geom_angle_atom_site_label_2
_geom_angle_atom_site_label_3
_geom_angle
_geom_angle_site_symmetry_1
_geom_angle_site_symmetry_3
_geom_angle_publ_flag
Cl2 Cd1 Cl1 99.17(2) . . ?
Cl2 Cd1 Cl2 173.81(2) . 4_576 ?
Cl1 Cd1 Cl2 86.666(19) . 4_576 ?
Cl2 Cd1 Cl3 84.59(2) . . ?
Cl1 Cd1 Cl3 176.126(18) . . ?
Cl2 Cd1 Cl3 89.61(2) 4_576 . ?
Cl2 Cd1 Cl1 85.88(2) . 4_575 ?
Cl1 Cd1 Cl1 99.81(2) . 4_575 ?
Cl2 Cd1 Cl1 91.10(2) 4_576 4_575 ?
Cl3 Cd1 Cl1 81.33(2) . 4_575 ?
Cl2 Cd1 Cl3 99.35(2) . 4_576 ?
Cl1 Cd1 Cl3 82.21(2) . 4_576 ?
Cl2 Cd1 Cl3 83.42(2) 4_576 4_576 ?
Cl3 Cd1 Cl3 96.30(2) . 4_576 ?
Cl1 Cd1 Cl3 174.066(18) 4_575 4_576 ?
Cl2 Cd1 Cd1 136.217(16) . 4_576 ?
Cl1 Cd1 Cd1 51.655(13) . 4_576 ?
Cl2 Cd1 Cd1 49.548(13) 4_576 4_576 ?
Cl3 Cd1 Cd1 124.744(14) . 4_576 ?
Cl1 Cd1 Cd1 126.340(14) 4_575 4_576 ?
Cl3 Cd1 Cd1 50.904(14) 4_576 4_576 ?
Cl2 Cd1 Cd1 50.464(14) . 4_575 ?
Cl1 Cd1 Cd1 131.829(14) . 4_575 ?
Cl2 Cd1 Cd1 123.770(16) 4_576 4_575 ?
Cl3 Cd1 Cd1 51.564(13) . 4_575 ?
Cl1 Cd1 Cd1 49.735(13) 4_575 4_575 ?
Cl3 Cd1 Cd1 132.330(14) 4_576 4_575 ?
Cd1 Cd1 Cd1 173.317(11) 4_576 4_575 ?
Cd1 Cl1 Cd1 78.610(18) . 4_576 ?
Cd1 Cl2 Cd1 79.99(2) . 4_575 ?
Cd1 Cl3 Cd1 77.533(18) . 4_575 ?
C1 N1 C2 114.1(2) . . ?
C1 N1 H1AN 108.7 . . ?
C2 N1 H1AN 108.7 . . ?
C1 N1 H1BN 108.7 . . ?
C2 N1 H1BN 108.7 . . ?
H1AN N1 H1BN 107.6 . . ?
N1 C1 H1A 109.5 . . ?
N1 C1 H1B 109.5 . . ?
H1A C1 H1B 109.5 . . ?
N1 C1 H1C 109.5 . . ?
H1A C1 H1C 109.5 . . ?
H1B C1 H1C 109.5 . . ?
N1 C2 H2A 109.5 . . ?
N1 C2 H2B 109.5 . . ?
H2A C2 H2B 109.5 . . ?
N1 C2 H2C 109.5 . . ?
H2A C2 H2C 109.5 . . ?
H2B C2 H2C 109.5 . . ?

loop_
_geom_bond_atom_site_label_1
_geom_bond_atom_site_label_2
_geom_bond_distance
_geom_bond_site_symmetry_2
_geom_bond_publ_flag
Cd1 Cl2 2.5872(6) . ?
Cd1 Cl1 2.6062(6) . ?
Cd1 Cl2 2.6223(6) 4_576 ?
Cd1 Cl3 2.6613(6) . ?
Cd1 Cl1 2.6788(6) 4_575 ?
Cd1 Cl3 2.6860(6) 4_576 ?
Cd1 Cd1 3.3482(5) 4_576 ?
Cd1 Cd1 3.3483(5) 4_575 ?
N1 C1 1.472(4) . ?
N1 C2 1.479(3) . ?
N1 H1AN 0.9100 . ?
N1 H1BN 0.9100 . ?
C1 H1A 0.9800 . ?
C1 H1B 0.9800 . ?
C1 H1C 0.9800 . ?
C2 H2A 0.9800 . ?
C2 H2B 0.9800 . ?
C2 H2C 0.9800 . ?
